data_7206566
loop_
_publ_author_name
'Sun, Di'
'Liu, Fu-Jing'
'Hao, Hong-Jun'
'Li, Yun-Hua'
'Zhang, Na'
'Huang, Rong-Bin'
'Zheng, Lan-Sun'

_publ_section_title
;
 A novel arenedisulfonate-templated 1D silver ladder constructed from
 4-aminobenzonitrile ligand
;
_journal_issue 19
_journal_name_full CrystEngComm
_journal_page_first 5661
_journal_paper_doi 10.1039/c1ce05622k
_journal_volume 13
_journal_year 2011
_chemical_formula_moiety 'C14 H12 Ag N4, Cl O4 '
_chemical_formula_sum 'C14 H12 Ag Cl N4 O4'
_chemical_formula_weight 443.60
_chemical_name_systematic
;
?
;
_space_group_IT_number 14
_symmetry_cell_setting monoclinic
_symmetry_space_group_name_Hall '-P 2ybc'
_symmetry_space_group_name_H-M 'P 1 21/c 1'
_atom_sites_solution_hydrogens geom
_atom_sites_solution_primary direct
_atom_sites_solution_secondary difmap
_audit_creation_method SHELXL-97
_cell_angle_alpha 90.00
_cell_angle_beta 115.309(6)
_cell_angle_gamma 90.00
_cell_formula_units_Z 4
_cell_length_a 9.1859(15)
_cell_length_b 9.6910(16)
_cell_length_c 20.348(3)
_cell_measurement_reflns_used 5723
_cell_measurement_temperature 173(2)
_cell_measurement_theta_max 57.009
_cell_measurement_theta_min 4.750
_cell_volume 1637.5(5)
_computing_cell_refinement RAPID-AUTO
_computing_data_collection 'RAPID-AUTO (Rigaku Corporation, 1998)'
_computing_data_reduction 'CrystalStructure (Rigaku/MSC and Rigaku Corporation, 2002)'
_computing_molecular_graphics 'SHELXL-97 (Sheldrick, 1997)'
_computing_publication_material 'SHELXL-97 (Sheldrick, 1997)'
_computing_structure_refinement 'SHELXL-97 (Sheldrick, 1997)'
_computing_structure_solution 'SHELXS-97 (Sheldrick, 1997)'
_diffrn_ambient_temperature 173(2)
_diffrn_measured_fraction_theta_full 0.993
_diffrn_measured_fraction_theta_max 0.993
_diffrn_measurement_device_type 'Rigaku RAXIS-RAPID'
_diffrn_measurement_method '\w scan'
_diffrn_radiation_source 'fine-focus sealed tube'
_diffrn_radiation_type MoK\a
_diffrn_radiation_wavelength 0.71073
_diffrn_reflns_av_R_equivalents 0.0225
_diffrn_reflns_av_sigmaI/netI 0.0270
_diffrn_reflns_limit_h_max 10
_diffrn_reflns_limit_h_min -5
_diffrn_reflns_limit_k_max 11
_diffrn_reflns_limit_k_min -11
_diffrn_reflns_limit_l_max 23
_diffrn_reflns_limit_l_min -24
_diffrn_reflns_number 7992
_diffrn_reflns_theta_full 25.00
_diffrn_reflns_theta_max 25.00
_diffrn_reflns_theta_min 2.21
_exptl_absorpt_coefficient_mu 1.420
_exptl_absorpt_correction_T_max 0.8710
_exptl_absorpt_correction_T_min 0.7643
_exptl_absorpt_correction_type multi-scan
_exptl_absorpt_process_details 'ABSCOR (Higashi, 1995)'
_exptl_crystal_colour colorless
_exptl_crystal_density_diffrn 1.799
_exptl_crystal_density_method 'not measured'
_exptl_crystal_description block
_exptl_crystal_F_000 880
_exptl_crystal_size_max 0.20
_exptl_crystal_size_mid 0.20
_exptl_crystal_size_min 0.10
_refine_diff_density_max 0.690
_refine_diff_density_min -0.386
_refine_diff_density_rms 0.074
_refine_ls_extinction_method none
_refine_ls_goodness_of_fit_ref 1.159
_refine_ls_hydrogen_treatment constr
_refine_ls_matrix_type full
_refine_ls_number_parameters 217
_refine_ls_number_reflns 2865
_refine_ls_number_restraints 0
_refine_ls_restrained_S_all 1.159
_refine_ls_R_factor_all 0.0338
_refine_ls_R_factor_gt 0.0320
_refine_ls_shift/su_max 0.003
_refine_ls_shift/su_mean 0.001
_refine_ls_structure_factor_coef Fsqd
_refine_ls_weighting_details 'calc w=1/[\s^2^(Fo^2^)+(0.0292P)^2^+2.0180P] where P=(Fo^2^+2Fc^2^)/3'
_refine_ls_weighting_scheme calc
_refine_ls_wR_factor_gt 0.0769
_refine_ls_wR_factor_ref 0.0779
_reflns_number_gt 2747
_reflns_number_total 2865
_reflns_threshold_expression >2sigma(I)
_cod_data_source_file c1ce05622k.txt
_cod_data_source_block p3
_cod_original_sg_symbol_H-M 'P 21/c'
_cod_database_code 7206566

loop_
_symmetry_equiv_pos_as_xyz
'x, y, z'
'-x, y+1/2, -z+1/2'
'-x, -y, -z'
'x, -y-1/2, z-1/2'

loop_
_atom_site_label
_atom_site_type_symbol
_atom_site_fract_x
_atom_site_fract_y
_atom_site_fract_z
_atom_site_U_iso_or_equiv
_atom_site_adp_type
_atom_site_occupancy
_atom_site_symmetry_multiplicity
_atom_site_calc_flag
_atom_site_refinement_flags
Ag1 Ag 0.82708(3) 0.72927(3) 0.730334(13) 0.03318(11) Uani 1 1 d .
N1 N 0.8339(4) 0.5451(3) 0.65840(16) 0.0349(7) Uani 1 1 d .
N2 N 0.4632(3) 0.2523(3) 0.32687(15) 0.0285(6) Uani 1 1 d .
H2A H 0.4897 0.1602 0.3314 0.034 Uiso 1 1 calc R
H2B H 0.5019 0.2908 0.2962 0.034 Uiso 1 1 calc R
N4 N 0.9753(3) 0.6180(3) 1.19164(14) 0.0298(6) Uani 1 1 d .
H4A H 1.0828 0.6270 1.2225 0.036 Uiso 1 1 calc R
H4B H 0.9454 0.5291 1.1960 0.036 Uiso 1 1 calc R
N3 N 0.8794(4) 0.7106(3) 0.84667(16) 0.0378(7) Uani 1 1 d .
C2 C 1.0508(4) 0.7322(4) 1.10452(18) 0.0298(8) Uani 1 1 d .
H2C H 1.1304 0.7835 1.1429 0.036 Uiso 1 1 calc R
C7 C 0.8935(4) 0.6977(3) 0.90476(18) 0.0287(7) Uani 1 1 d .
C17 C 0.7732(4) 0.4973(3) 0.60210(18) 0.0283(7) Uani 1 1 d .
C1 C 1.0304(4) 0.7525(4) 1.03429(19) 0.0302(8) Uani 1 1 d .
H1B H 1.0968 0.8164 1.0243 0.036 Uiso 1 1 calc R
C16 C 0.6958(4) 0.4356(3) 0.53132(17) 0.0243(7) Uani 1 1 d .
C5 C 0.8157(4) 0.5865(3) 0.99266(17) 0.0280(7) Uani 1 1 d .
H5A H 0.7348 0.5366 0.9541 0.034 Uiso 1 1 calc R
C4 C 0.8362(4) 0.5663(3) 1.06309(17) 0.0277(7) Uani 1 1 d .
H4C H 0.7683 0.5036 1.0729 0.033 Uiso 1 1 calc R
C14 C 0.5649(4) 0.2410(3) 0.45756(18) 0.0269(7) Uani 1 1 d .
H14A H 0.5261 0.1490 0.4534 0.032 Uiso 1 1 calc R
C13 C 0.5435(4) 0.3140(3) 0.39537(17) 0.0244(7) Uani 1 1 d .
C6 C 0.9127(4) 0.6794(3) 0.97783(16) 0.0243(7) Uani 1 1 d .
C15 C 0.6414(4) 0.3004(3) 0.52505(17) 0.0271(7) Uani 1 1 d .
H15A H 0.6572 0.2491 0.5674 0.033 Uiso 1 1 calc R
C11 C 0.6697(4) 0.5105(3) 0.46910(17) 0.0265(7) Uani 1 1 d .
H11A H 0.7036 0.6040 0.4730 0.032 Uiso 1 1 calc R
C3 C 0.9563(4) 0.6376(3) 1.12003(17) 0.0249(7) Uani 1 1 d .
C12 C 0.5951(4) 0.4499(3) 0.40195(18) 0.0265(7) Uani 1 1 d .
H12A H 0.5788 0.5013 0.3596 0.032 Uiso 1 1 calc R
Cl1 Cl 0.35496(10) 0.62813(8) 0.80328(4) 0.0307(2) Uani 1 1 d .
O4 O 0.4292(6) 0.7536(3) 0.8007(3) 0.0863(13) Uani 1 1 d .
O1 O 0.3426(5) 0.5419(3) 0.74507(16) 0.0721(11) Uani 1 1 d .
O2 O 0.1978(3) 0.6580(3) 0.79802(16) 0.0543(8) Uani 1 1 d .
O3 O 0.4398(3) 0.5582(3) 0.86995(14) 0.0488(7) Uani 1 1 d .

loop_
_atom_site_aniso_label
_atom_site_aniso_U_11
_atom_site_aniso_U_22
_atom_site_aniso_U_33
_atom_site_aniso_U_23
_atom_site_aniso_U_13
_atom_site_aniso_U_12
Ag1 0.04041(19) 0.03908(18) 0.02005(16) -0.00195(10) 0.01293(13) -0.00123(12)
N1 0.0373(17) 0.0367(16) 0.0273(16) -0.0071(13) 0.0106(14) 0.0003(13)
N2 0.0314(16) 0.0323(15) 0.0223(15) -0.0028(11) 0.0119(13) -0.0009(12)
N4 0.0332(16) 0.0339(15) 0.0218(14) 0.0015(11) 0.0112(12) 0.0002(13)
N3 0.0436(19) 0.0482(19) 0.0202(16) 0.0016(13) 0.0122(14) 0.0019(15)
C2 0.0261(18) 0.0414(19) 0.0202(17) -0.0056(14) 0.0084(14) -0.0070(15)
C7 0.0246(17) 0.0335(18) 0.0265(19) -0.0009(14) 0.0096(14) 0.0022(14)
C17 0.0290(18) 0.0256(16) 0.0321(19) -0.0011(14) 0.0148(15) 0.0041(14)
C1 0.0256(18) 0.0387(19) 0.0287(18) 0.0005(14) 0.0140(15) -0.0049(14)
C16 0.0219(16) 0.0280(16) 0.0223(16) -0.0044(13) 0.0086(13) 0.0038(13)
C5 0.0268(17) 0.0308(17) 0.0226(16) -0.0051(13) 0.0070(14) -0.0001(14)
C4 0.0292(18) 0.0274(16) 0.0282(17) -0.0012(13) 0.0138(15) -0.0033(14)
C14 0.0341(19) 0.0199(15) 0.0281(18) 0.0005(12) 0.0147(15) -0.0011(13)
C13 0.0214(16) 0.0298(16) 0.0233(16) -0.0022(13) 0.0107(13) 0.0025(13)
C6 0.0254(17) 0.0299(16) 0.0189(15) -0.0010(13) 0.0107(13) 0.0048(14)
C15 0.0353(19) 0.0273(16) 0.0208(16) 0.0029(13) 0.0139(15) 0.0036(14)
C11 0.0275(17) 0.0206(15) 0.0331(18) -0.0017(13) 0.0145(14) -0.0014(13)
C3 0.0245(17) 0.0277(16) 0.0226(16) 0.0014(13) 0.0102(13) 0.0037(13)
C12 0.0259(17) 0.0289(17) 0.0258(17) 0.0047(13) 0.0123(14) 0.0023(13)
Cl1 0.0425(5) 0.0287(4) 0.0258(4) 0.0030(3) 0.0194(4) 0.0025(4)
O4 0.137(4) 0.0492(19) 0.112(3) -0.0085(19) 0.090(3) -0.034(2)
O1 0.132(3) 0.0541(19) 0.0430(17) -0.0032(14) 0.050(2) 0.021(2)
O2 0.0376(16) 0.0618(19) 0.0536(18) 0.0057(15) 0.0100(14) 0.0138(14)
O3 0.0455(17) 0.0572(17) 0.0327(14) 0.0075(12) 0.0062(13) 0.0184(14)

loop_
_atom_type_symbol
_atom_type_description
_atom_type_scat_dispersion_real
_atom_type_scat_dispersion_imag
_atom_type_scat_source
C C 0.0033 0.0016 'International Tables Vol C Tables 4.2.6.8 and 6.1.1.4'
H H 0.0000 0.0000 'International Tables Vol C Tables 4.2.6.8 and 6.1.1.4'
Ag Ag -0.8971 1.1015 'International Tables Vol C Tables 4.2.6.8 and 6.1.1.4'
Cl Cl 0.1484 0.1585 'International Tables Vol C Tables 4.2.6.8 and 6.1.1.4'
N N 0.0061 0.0033 'International Tables Vol C Tables 4.2.6.8 and 6.1.1.4'
O O 0.0106 0.0060 'International Tables Vol C Tables 4.2.6.8 and 6.1.1.4'

loop_
_geom_angle_atom_site_label_1
_geom_angle_atom_site_label_2
_geom_angle_atom_site_label_3
_geom_angle
_geom_angle_site_symmetry_1
_geom_angle_site_symmetry_3
N3 Ag1 N1 123.95(11) . .
N3 Ag1 N4 121.02(11) . 4_575
N1 Ag1 N4 95.54(10) . 4_575
N3 Ag1 N2 102.23(11) . 3_666
N1 Ag1 N2 94.27(10) . 3_666
N4 Ag1 N2 117.88(10) 4_575 3_666
C17 N1 Ag1 144.4(3) . .
C13 N2 Ag1 116.8(2) . 3_666
C13 N2 H2A 108.1 . .
Ag1 N2 H2A 108.1 3_666 .
C13 N2 H2B 108.1 . .
Ag1 N2 H2B 108.1 3_666 .
H2A N2 H2B 107.3 . .
C3 N4 Ag1 115.3(2) . 4_576
C3 N4 H4A 108.4 . .
Ag1 N4 H4A 108.4 4_576 .
C3 N4 H4B 108.4 . .
Ag1 N4 H4B 108.4 4_576 .
H4A N4 H4B 107.5 . .
C7 N3 Ag1 174.3(3) . .
C1 C2 C3 120.7(3) . .
C1 C2 H2C 119.7 . .
C3 C2 H2C 119.7 . .
N3 C7 C6 179.0(4) . .
N1 C17 C16 179.3(4) . .
C2 C1 C6 120.0(3) . .
C2 C1 H1B 120.0 . .
C6 C1 H1B 120.0 . .
C11 C16 C15 119.6(3) . .
C11 C16 C17 121.0(3) . .
C15 C16 C17 119.3(3) . .
C4 C5 C6 120.3(3) . .
C4 C5 H5A 119.9 . .
C6 C5 H5A 119.9 . .
C5 C4 C3 120.1(3) . .
C5 C4 H4C 120.0 . .
C3 C4 H4C 120.0 . .
C15 C14 C13 120.7(3) . .
C15 C14 H14A 119.7 . .
C13 C14 H14A 119.7 . .
C12 C13 C14 119.1(3) . .
C12 C13 N2 120.9(3) . .
C14 C13 N2 119.9(3) . .
C1 C6 C5 119.7(3) . .
C1 C6 C7 120.2(3) . .
C5 C6 C7 120.0(3) . .
C14 C15 C16 119.8(3) . .
C14 C15 H15A 120.1 . .
C16 C15 H15A 120.1 . .
C12 C11 C16 120.2(3) . .
C12 C11 H11A 119.9 . .
C16 C11 H11A 119.9 . .
C2 C3 C4 119.2(3) . .
C2 C3 N4 120.8(3) . .
C4 C3 N4 119.9(3) . .
C11 C12 C13 120.5(3) . .
C11 C12 H12A 119.8 . .
C13 C12 H12A 119.8 . .
O4 Cl1 O1 110.3(2) . .
O4 Cl1 O3 111.9(2) . .
O1 Cl1 O3 109.52(18) . .
O4 Cl1 O2 108.2(2) . .
O1 Cl1 O2 109.9(2) . .
O3 Cl1 O2 107.04(18) . .

loop_
_geom_bond_atom_site_label_1
_geom_bond_atom_site_label_2
_geom_bond_distance
_geom_bond_site_symmetry_2
Ag1 N3 2.212(3) .
Ag1 N1 2.326(3) .
Ag1 N4 2.362(3) 4_575
Ag1 N2 2.417(3) 3_666
N1 C17 1.136(4) .
N2 C13 1.402(4) .
N2 Ag1 2.417(3) 3_666
N2 H2A 0.9200 .
N2 H2B 0.9200 .
N4 C3 1.404(4) .
N4 Ag1 2.362(3) 4_576
N4 H4A 0.9200 .
N4 H4B 0.9200 .
N3 C7 1.140(4) .
C2 C1 1.373(5) .
C2 C3 1.388(5) .
C2 H2C 0.9500 .
C7 C6 1.431(5) .
C17 C16 1.436(4) .
C1 C6 1.389(5) .
C1 H1B 0.9500 .
C16 C11 1.388(4) .
C16 C15 1.389(5) .
C5 C4 1.377(5) .
C5 C6 1.388(5) .
C5 H5A 0.9500 .
C4 C3 1.395(4) .
C4 H4C 0.9500 .
C14 C15 1.373(5) .
C14 C13 1.388(5) .
C14 H14A 0.9500 .
C13 C12 1.386(5) .
C15 H15A 0.9500 .
C11 C12 1.371(5) .
C11 H11A 0.9500 .
C12 H12A 0.9500 .
Cl1 O4 1.406(3) .
Cl1 O1 1.414(3) .
Cl1 O3 1.415(3) .
Cl1 O2 1.430(3) .

loop_
_geom_hbond_atom_site_label_D
_geom_hbond_atom_site_label_H
_geom_hbond_atom_site_label_A
_geom_hbond_distance_DH
_geom_hbond_distance_HA
_geom_hbond_distance_DA
_geom_hbond_angle_DHA
_geom_hbond_site_symmetry_A
N2 H2A O3 0.92 2.37 3.167(4) 145.0 4_565
N2 H2B O4 0.92 2.35 3.150(5) 144.7 3_666
N4 H4A O2 0.92 2.54 3.129(4) 122.6 4_676
N4 H4B O2 0.92 2.27 3.165(4) 162.8 3_667
